data_8106564
loop_
_publ_author_name
'Al-Shehri, Mona M.'
'Elsaman, Tilal'
'Al-Abdullah, Ebtehal S.'
'Ghabbour, Hazem A.'
'El-Emam, Ali A.'

_publ_section_title
;
 Crystal structure of
 3-(adamantan-1-yl)-4-(4-fluorophenyl)-1H-1,2,4-triazole-5(4H)-thione,
 C18H20FN3S
;
_journal_issue 3
_journal_name_full 'Zeitschrift f\"ur Kristallographie - New Crystal Structures'
_journal_page_first 443
_journal_page_last 445
_journal_paper_doi 10.1515/ncrs-2016-0309
_journal_volume 232
_journal_year 2017
_chemical_formula_sum 'C18 H20 F N3 S'
_chemical_formula_weight 329.43
_space_group_IT_number 2
_space_group_name_Hall '-P 1'
_space_group_name_H-M_alt 'P -1'
_symmetry_cell_setting triclinic
_symmetry_Int_Tables_number 2
_symmetry_space_group_name_Hall '-P 1'
_symmetry_space_group_name_H-M 'P -1'
_atom_sites_solution_hydrogens geom
_atom_sites_solution_primary direct
_atom_sites_solution_secondary difmap
_cell_angle_alpha 69.209(2)
_cell_angle_beta 73.778(2)
_cell_angle_gamma 72.638(2)
_cell_formula_units_Z 2
_cell_length_a 7.3884(4)
_cell_length_b 10.0741(6)
_cell_length_c 12.6533(8)
_cell_measurement_reflns_used 9892
_cell_measurement_temperature 296(2)
_cell_measurement_theta_max 27.11
_cell_measurement_theta_min 2.22
_cell_volume 824.33(9)
_computing_cell_refinement 'Bruker SAINT'
_computing_data_collection 'Bruker APEX2'
_computing_data_reduction 'Bruker SAINT'
_computing_molecular_graphics 'Bruker SHELXTL'
_computing_publication_material 'Bruker SHELXTL'
_computing_structure_refinement 'SHELXL-2014 (Sheldrick 2014)'
_computing_structure_solution 'SHELXS-97 (Sheldrick 2008)'
_diffrn_ambient_temperature 296(2)
_diffrn_measured_fraction_theta_full 0.999
_diffrn_measured_fraction_theta_max 0.999
_diffrn_measurement_device_type 'Bruker APEX-II CCD'
_diffrn_measurement_method '\f and \w scans'
_diffrn_radiation_monochromator graphite
_diffrn_radiation_source 'fine-focus sealed tube'
_diffrn_radiation_type MoK\a
_diffrn_radiation_wavelength 0.71073
_diffrn_reflns_av_R_equivalents 0.0568
_diffrn_reflns_av_sigmaI/netI 0.0307
_diffrn_reflns_limit_h_max 9
_diffrn_reflns_limit_h_min -9
_diffrn_reflns_limit_k_max 13
_diffrn_reflns_limit_k_min -13
_diffrn_reflns_limit_l_max 16
_diffrn_reflns_limit_l_min -16
_diffrn_reflns_number 38531
_diffrn_reflns_theta_full 27.50
_diffrn_reflns_theta_max 27.50
_diffrn_reflns_theta_min 2.39
_diffrn_standards_decay_% .
_diffrn_standards_interval_count .
_diffrn_standards_interval_time .
_diffrn_standards_number 0
_exptl_absorpt_coefficient_mu 0.209
_exptl_absorpt_correction_T_max 0.9643
_exptl_absorpt_correction_T_min 0.9074
_exptl_absorpt_correction_type multi-scan
_exptl_absorpt_process_details SADABS_Bruker_2014
_exptl_crystal_colour colourless
_exptl_crystal_density_diffrn 1.327
_exptl_crystal_density_method 'not measured'
_exptl_crystal_description block
_exptl_crystal_F_000 348
_exptl_crystal_size_max 0.47
_exptl_crystal_size_mid 0.21
_exptl_crystal_size_min 0.17
_refine_diff_density_max 0.296
_refine_diff_density_min -0.267
_refine_diff_density_rms 0.049
_refine_ls_extinction_method none
_refine_ls_goodness_of_fit_ref 1.031
_refine_ls_hydrogen_treatment mixed
_refine_ls_matrix_type full
_refine_ls_number_parameters 212
_refine_ls_number_reflns 3785
_refine_ls_number_restraints 0
_refine_ls_restrained_S_all 1.031
_refine_ls_R_factor_all 0.0739
_refine_ls_R_factor_gt 0.0480
_refine_ls_shift/su_max 0.000
_refine_ls_shift/su_mean 0.000
_refine_ls_structure_factor_coef Fsqd
_refine_ls_weighting_details 'calc w=1/[\s^2^(Fo^2^)+(0.0623P)^2^+0.4094P] where P=(Fo^2^+2Fc^2^)/3'
_refine_ls_weighting_scheme calc
_refine_ls_wR_factor_gt 0.1181
_refine_ls_wR_factor_ref 0.1351
_reflns_number_gt 2741
_reflns_number_total 3785
_reflns_threshold_expression >2sigma(I)
_cod_data_source_file suppl_ncrs-2016-0309_suppl.cif
_cod_data_source_block a_a
_cod_original_cell_volume 824.33(8)
_cod_database_code 8106564

loop_
_symmetry_equiv_pos_as_xyz
'x, y, z'
'-x, -y, -z'

loop_
_atom_site_label
_atom_site_type_symbol
_atom_site_fract_x
_atom_site_fract_y
_atom_site_fract_z
_atom_site_U_iso_or_equiv
_atom_site_adp_type
_atom_site_occupancy
_atom_site_symmetry_multiplicity
_atom_site_calc_flag
_atom_site_refinement_flags
_atom_site_disorder_assembly
_atom_site_disorder_group
S1 S -0.01552(8) 0.59470(6) 0.14514(5) 0.04636(19) Uani 1 1 d . . .
F1 F 0.3030(3) 0.6663(2) 0.50902(18) 0.1032(7) Uani 1 1 d . . .
N1 N 0.4015(2) 0.28424(18) 0.06263(15) 0.0394(4) Uani 1 1 d . . .
N2 N 0.2347(3) 0.38967(19) 0.05035(16) 0.0414(4) Uani 1 1 d . . .
N3 N 0.3230(2) 0.40237(16) 0.19199(13) 0.0303(3) Uani 1 1 d . . .
C1 C 0.7369(3) 0.0947(2) 0.11679(18) 0.0429(5) Uani 1 1 d . . .
H1A H 0.6495 0.0456 0.1049 0.051 Uiso 1 1 calc R . .
H1B H 0.7871 0.1590 0.0411 0.051 Uiso 1 1 calc R . .
C2 C 0.9053(3) -0.0196(2) 0.16708(19) 0.0435(5) Uani 1 1 d . . .
H2A H 0.9776 -0.0776 0.1124 0.052 Uiso 1 1 calc R . .
C3 C 1.0395(3) 0.0557(3) 0.1828(3) 0.0659(8) Uani 1 1 d . . .
H3A H 1.0901 0.1209 0.1076 0.079 Uiso 1 1 calc R . .
H3B H 1.1504 -0.0174 0.2136 0.079 Uiso 1 1 calc R . .
C4 C 0.9291(4) 0.1440(3) 0.2664(3) 0.0780(10) Uani 1 1 d . . .
H4A H 1.0183 0.1920 0.2792 0.094 Uiso 1 1 calc R . .
C5 C 0.7609(3) 0.2606(2) 0.2165(3) 0.0573(7) Uani 1 1 d . . .
H5A H 0.6907 0.3192 0.2699 0.069 Uiso 1 1 calc R . .
H5B H 0.8116 0.3267 0.1418 0.069 Uiso 1 1 calc R . .
C6 C 0.6237(3) 0.18627(19) 0.19914(16) 0.0306(4) Uani 1 1 d . . .
C7 C 0.8276(3) -0.1201(2) 0.2804(2) 0.0501(6) Uani 1 1 d . . .
H7A H 0.9357 -0.1946 0.3132 0.060 Uiso 1 1 calc R . .
H7B H 0.7421 -0.1706 0.2685 0.060 Uiso 1 1 calc R . .
C8 C 0.7150(4) -0.0324(3) 0.3632(2) 0.0631(8) Uani 1 1 d . . .
H8A H 0.6637 -0.0992 0.4385 0.076 Uiso 1 1 calc R . .
C9 C 0.5461(3) 0.0824(2) 0.31396(19) 0.0515(6) Uani 1 1 d . . .
H9A H 0.4721 0.1379 0.3691 0.062 Uiso 1 1 calc R . .
H9B H 0.4581 0.0341 0.3019 0.062 Uiso 1 1 calc R . .
C10 C 0.8472(5) 0.0417(3) 0.3820(3) 0.0911(12) Uani 1 1 d . . .
H10A H 0.9546 -0.0322 0.4159 0.109 Uiso 1 1 calc R . .
H10B H 0.7749 0.0985 0.4365 0.109 Uiso 1 1 calc R . .
C11 C 0.4548(3) 0.29277(19) 0.14938(16) 0.0308(4) Uani 1 1 d . . .
C12 C 0.1802(3) 0.4624(2) 0.12725(17) 0.0336(4) Uani 1 1 d . . .
C13 C 0.3284(3) 0.4647(2) 0.27702(16) 0.0315(4) Uani 1 1 d . . .
C14 C 0.4012(3) 0.5876(2) 0.2401(2) 0.0448(5) Uani 1 1 d . . .
H14A H 0.4556 0.6258 0.1612 0.054 Uiso 1 1 calc R . .
C15 C 0.3937(4) 0.6551(3) 0.3205(3) 0.0611(7) Uani 1 1 d . . .
H15A H 0.4439 0.7397 0.2979 0.073 Uiso 1 1 calc R . .
C16 C 0.3123(4) 0.5967(3) 0.4329(3) 0.0590(7) Uani 1 1 d . . .
C17 C 0.2403(3) 0.4758(3) 0.4709(2) 0.0552(6) Uani 1 1 d . . .
H17A H 0.1875 0.4376 0.5501 0.066 Uiso 1 1 calc R . .
C18 C 0.2460(3) 0.4094(2) 0.39095(18) 0.0413(5) Uani 1 1 d . . .
H18A H 0.1932 0.3258 0.4145 0.050 Uiso 1 1 calc R . .
H1N2 H 0.173(3) 0.397(3) 0.000(2) 0.050(7) Uiso 1 1 d . . .

loop_
_atom_site_aniso_label
_atom_site_aniso_U_11
_atom_site_aniso_U_22
_atom_site_aniso_U_33
_atom_site_aniso_U_23
_atom_site_aniso_U_13
_atom_site_aniso_U_12
S1 0.0465(3) 0.0418(3) 0.0588(4) -0.0293(3) -0.0250(3) 0.0102(2)
F1 0.1112(14) 0.1181(15) 0.1232(16) -0.0987(14) -0.0581(13) 0.0225(12)
N1 0.0410(9) 0.0406(9) 0.0395(10) -0.0207(8) -0.0132(7) 0.0025(7)
N2 0.0447(10) 0.0434(10) 0.0423(10) -0.0223(8) -0.0212(8) 0.0048(8)
N3 0.0334(8) 0.0287(8) 0.0309(8) -0.0131(6) -0.0090(6) -0.0021(6)
C1 0.0444(11) 0.0431(11) 0.0360(11) -0.0188(9) -0.0032(9) 0.0020(9)
C2 0.0414(11) 0.0380(11) 0.0437(12) -0.0192(9) -0.0008(9) 0.0033(9)
C3 0.0370(12) 0.0447(13) 0.103(2) -0.0121(14) -0.0153(13) 0.0001(10)
C4 0.0680(17) 0.0448(14) 0.148(3) -0.0429(18) -0.0709(19) 0.0131(12)
C5 0.0521(13) 0.0333(11) 0.098(2) -0.0240(12) -0.0398(14) 0.0031(10)
C6 0.0336(9) 0.0261(9) 0.0306(9) -0.0114(7) -0.0058(8) -0.0013(7)
C7 0.0508(13) 0.0313(11) 0.0566(14) -0.0131(10) -0.0037(11) 0.0015(9)
C8 0.0797(18) 0.0466(13) 0.0309(12) -0.0035(10) -0.0032(12) 0.0153(12)
C9 0.0522(13) 0.0414(12) 0.0366(12) -0.0075(9) 0.0065(10) 0.0053(10)
C10 0.124(3) 0.0723(19) 0.079(2) -0.0480(18) -0.073(2) 0.0552(19)
C11 0.0348(9) 0.0291(9) 0.0285(9) -0.0115(7) -0.0040(7) -0.0056(7)
C12 0.0389(10) 0.0310(9) 0.0344(10) -0.0124(8) -0.0115(8) -0.0055(8)
C13 0.0305(9) 0.0324(9) 0.0350(10) -0.0179(8) -0.0092(8) 0.0004(7)
C14 0.0445(12) 0.0395(11) 0.0556(14) -0.0200(10) -0.0107(10) -0.0088(9)
C15 0.0544(14) 0.0479(14) 0.103(2) -0.0432(15) -0.0305(15) -0.0038(11)
C16 0.0522(14) 0.0691(17) 0.0730(18) -0.0528(15) -0.0312(13) 0.0178(12)
C17 0.0508(13) 0.0715(17) 0.0417(13) -0.0313(12) -0.0150(10) 0.0120(12)
C18 0.0392(11) 0.0438(11) 0.0388(11) -0.0169(9) -0.0092(9) 0.0006(9)

loop_
_atom_type_symbol
_atom_type_description
_atom_type_scat_dispersion_real
_atom_type_scat_dispersion_imag
_atom_type_scat_source
C C 0.0033 0.0016 'International Tables Vol C Tables 4.2.6.8 and 6.1.1.4'
H H 0.0000 0.0000 'International Tables Vol C Tables 4.2.6.8 and 6.1.1.4'
N N 0.0061 0.0033 'International Tables Vol C Tables 4.2.6.8 and 6.1.1.4'
F F 0.0171 0.0103 'International Tables Vol C Tables 4.2.6.8 and 6.1.1.4'
S S 0.1246 0.1234 'International Tables Vol C Tables 4.2.6.8 and 6.1.1.4'

loop_
_geom_angle_atom_site_label_1
_geom_angle_atom_site_label_2
_geom_angle_atom_site_label_3
_geom_angle
_geom_angle_site_symmetry_1
_geom_angle_site_symmetry_3
C11 N1 N2 104.85(15) . .
C12 N2 N1 113.85(16) . .
C12 N2 H1N2 127.2(16) . .
N1 N2 H1N2 118.8(16) . .
C12 N3 C11 107.83(15) . .
C12 N3 C13 120.68(15) . .
C11 N3 C13 131.10(15) . .
C2 C1 C6 110.17(17) . .
C2 C1 H1A 109.6 . .
C6 C1 H1A 109.6 . .
C2 C1 H1B 109.6 . .
C6 C1 H1B 109.6 . .
H1A C1 H1B 108.1 . .
C3 C2 C7 110.7(2) . .
C3 C2 C1 109.38(18) . .
C7 C2 C1 109.40(18) . .
C3 C2 H2A 109.1 . .
C7 C2 H2A 109.1 . .
C1 C2 H2A 109.1 . .
C2 C3 C4 109.0(2) . .
C2 C3 H3A 109.9 . .
C4 C3 H3A 109.9 . .
C2 C3 H3B 109.9 . .
C4 C3 H3B 109.9 . .
H3A C3 H3B 108.3 . .
C3 C4 C5 109.7(3) . .
C3 C4 C10 109.3(2) . .
C5 C4 C10 109.0(3) . .
C3 C4 H4A 109.6 . .
C5 C4 H4A 109.6 . .
C10 C4 H4A 109.6 . .
C6 C5 C4 109.24(18) . .
C6 C5 H5A 109.8 . .
C4 C5 H5A 109.8 . .
C6 C5 H5B 109.8 . .
C4 C5 H5B 109.8 . .
H5A C5 H5B 108.3 . .
C11 C6 C5 112.86(15) . .
C11 C6 C9 108.57(16) . .
C5 C6 C9 110.26(19) . .
C11 C6 C1 108.63(15) . .
C5 C6 C1 108.76(18) . .
C9 C6 C1 107.60(16) . .
C2 C7 C8 109.35(18) . .
C2 C7 H7A 109.8 . .
C8 C7 H7A 109.8 . .
C2 C7 H7B 109.8 . .
C8 C7 H7B 109.8 . .
H7A C7 H7B 108.3 . .
C10 C8 C7 109.2(2) . .
C10 C8 C9 109.4(2) . .
C7 C8 C9 110.3(2) . .
C10 C8 H8A 109.3 . .
C7 C8 H8A 109.3 . .
C9 C8 H8A 109.3 . .
C8 C9 C6 109.60(19) . .
C8 C9 H9A 109.8 . .
C6 C9 H9A 109.8 . .
C8 C9 H9B 109.8 . .
C6 C9 H9B 109.8 . .
H9A C9 H9B 108.2 . .
C8 C10 C4 109.9(2) . .
C8 C10 H10A 109.7 . .
C4 C10 H10A 109.7 . .
C8 C10 H10B 109.7 . .
C4 C10 H10B 109.7 . .
H10A C10 H10B 108.2 . .
N1 C11 N3 109.79(16) . .
N1 C11 C6 122.37(16) . .
N3 C11 C6 127.55(16) . .
N2 C12 N3 103.67(16) . .
N2 C12 S1 129.26(15) . .
N3 C12 S1 127.07(14) . .
C14 C13 C18 121.27(19) . .
C14 C13 N3 118.30(18) . .
C18 C13 N3 120.17(17) . .
C13 C14 C15 118.8(2) . .
C13 C14 H14A 120.6 . .
C15 C14 H14A 120.6 . .
C16 C15 C14 118.4(2) . .
C16 C15 H15A 120.8 . .
C14 C15 H15A 120.8 . .
C17 C16 F1 119.1(3) . .
C17 C16 C15 123.7(2) . .
F1 C16 C15 117.2(3) . .
C16 C17 C18 118.0(2) . .
C16 C17 H17A 121.0 . .
C18 C17 H17A 121.0 . .
C13 C18 C17 119.8(2) . .
C13 C18 H18A 120.1 . .
C17 C18 H18A 120.1 . .

loop_
_geom_bond_atom_site_label_1
_geom_bond_atom_site_label_2
_geom_bond_distance
_geom_bond_site_symmetry_2
S1 C12 1.6734(19) .
F1 C16 1.356(3) .
N1 C11 1.302(2) .
N1 N2 1.371(2) .
N2 C12 1.325(3) .
N2 H1N2 0.85(3) .
N3 C12 1.379(2) .
N3 C11 1.395(2) .
N3 C13 1.439(2) .
C1 C2 1.532(3) .
C1 C6 1.540(3) .
C1 H1A 0.9900 .
C1 H1B 0.9900 .
C2 C3 1.504(3) .
C2 C7 1.506(3) .
C2 H2A 1.0000 .
C3 C4 1.527(4) .
C3 H3A 0.9900 .
C3 H3B 0.9900 .
C4 C5 1.538(3) .
C4 C10 1.541(5) .
C4 H4A 1.0000 .
C5 C6 1.526(3) .
C5 H5A 0.9900 .
C5 H5B 0.9900 .
C6 C11 1.505(2) .
C6 C9 1.532(3) .
C7 C8 1.517(3) .
C7 H7A 0.9900 .
C7 H7B 0.9900 .
C8 C10 1.503(5) .
C8 C9 1.531(3) .
C8 H8A 1.0000 .
C9 H9A 0.9900 .
C9 H9B 0.9900 .
C10 H10A 0.9900 .
C10 H10B 0.9900 .
C13 C14 1.373(3) .
C13 C18 1.379(3) .
C14 C15 1.392(3) .
C14 H14A 0.9500 .
C15 C16 1.367(4) .
C15 H15A 0.9500 .
C16 C17 1.351(4) .
C17 C18 1.383(3) .
C17 H17A 0.9500 .
C18 H18A 0.9500 .

loop_
_geom_torsion_atom_site_label_1
_geom_torsion_atom_site_label_2
_geom_torsion_atom_site_label_3
_geom_torsion_atom_site_label_4
_geom_torsion
_geom_torsion_site_symmetry_1
_geom_torsion_site_symmetry_2
_geom_torsion_site_symmetry_3
_geom_torsion_site_symmetry_4
C11 N1 N2 C12 -0.9(2) . . . .
C6 C1 C2 C3 -60.4(2) . . . .
C6 C1 C2 C7 61.1(2) . . . .
C7 C2 C3 C4 -59.8(3) . . . .
C1 C2 C3 C4 60.8(3) . . . .
C2 C3 C4 C5 -61.3(3) . . . .
C2 C3 C4 C10 58.2(3) . . . .
C3 C4 C5 C6 60.6(3) . . . .
C10 C4 C5 C6 -59.1(3) . . . .
C4 C5 C6 C11 -179.5(2) . . . .
C4 C5 C6 C9 58.8(3) . . . .
C4 C5 C6 C1 -58.9(3) . . . .
C2 C1 C6 C11 -177.63(17) . . . .
C2 C1 C6 C5 59.2(2) . . . .
C2 C1 C6 C9 -60.3(2) . . . .
C3 C2 C7 C8 60.8(3) . . . .
C1 C2 C7 C8 -59.8(3) . . . .
C2 C7 C8 C10 -60.3(3) . . . .
C2 C7 C8 C9 60.0(3) . . . .
C10 C8 C9 C6 59.8(3) . . . .
C7 C8 C9 C6 -60.4(3) . . . .
C11 C6 C9 C8 176.91(19) . . . .
C5 C6 C9 C8 -59.0(2) . . . .
C1 C6 C9 C8 59.5(2) . . . .
C7 C8 C10 C4 59.9(3) . . . .
C9 C8 C10 C4 -61.0(3) . . . .
C3 C4 C10 C8 -59.1(3) . . . .
C5 C4 C10 C8 60.8(3) . . . .
N2 N1 C11 N3 0.1(2) . . . .
N2 N1 C11 C6 174.40(17) . . . .
C12 N3 C11 N1 0.7(2) . . . .
C13 N3 C11 N1 -172.04(18) . . . .
C12 N3 C11 C6 -173.23(17) . . . .
C13 N3 C11 C6 14.0(3) . . . .
C5 C6 C11 N1 132.1(2) . . . .
C9 C6 C11 N1 -105.3(2) . . . .
C1 C6 C11 N1 11.4(3) . . . .
C5 C6 C11 N3 -54.6(3) . . . .
C9 C6 C11 N3 67.9(2) . . . .
C1 C6 C11 N3 -175.35(18) . . . .
N1 N2 C12 N3 1.3(2) . . . .
N1 N2 C12 S1 -178.04(15) . . . .
C11 N3 C12 N2 -1.2(2) . . . .
C13 N3 C12 N2 172.46(17) . . . .
C11 N3 C12 S1 178.21(15) . . . .
C13 N3 C12 S1 -8.2(3) . . . .
C12 N3 C13 C14 -78.6(2) . . . .
C11 N3 C13 C14 93.3(2) . . . .
C12 N3 C13 C18 95.5(2) . . . .
C11 N3 C13 C18 -92.5(2) . . . .
C18 C13 C14 C15 1.1(3) . . . .
N3 C13 C14 C15 175.20(18) . . . .
C13 C14 C15 C16 -0.6(3) . . . .
C14 C15 C16 C17 0.8(4) . . . .
C14 C15 C16 F1 -178.6(2) . . . .
F1 C16 C17 C18 177.99(19) . . . .
C15 C16 C17 C18 -1.4(4) . . . .
C14 C13 C18 C17 -1.7(3) . . . .
N3 C13 C18 C17 -175.72(17) . . . .
C16 C17 C18 C13 1.8(3) . . . .
